data_4020197
loop_
_publ_author_name
'Perumal Rajakumar'
'Manickam Dhanasekaran'
'Subramaniyan Selvam'
'Paduthapillai Gopal Aravindan'
'Devadasan Velmurugan'

_publ_section_title
;
7,15,19,22-Tetramethoxy-1,3,10,12-Tetrathiatricyclo[14.2.2.2^19,20^] Docosa 5,
7,14,16,19,21-Hexane
;
_journal_name_full 'Journal of Organic Chemistry'
_journal_page_first 3267
_journal_page_last 3270
_journal_paper_doi 10.1021/jo047922v
_journal_volume 70
_journal_year 2005
_chemical_formula_sum 'C22 H28 O4 S4'
_chemical_formula_weight 484.68
_space_group_crystal_system triclinic
_space_group_IT_number 2
_space_group_name_Hall '-P 1'
_space_group_name_H-M_alt 'P -1'
_cell_angle_alpha 97.39(4)
_cell_angle_beta 90.96(3)
_cell_angle_gamma 103.47(3)
_cell_formula_units_Z 2
_cell_length_a 9.109(2)
_cell_length_b 10.048(6)
_cell_length_c 13.347(5)
_cell_measurement_temperature 293(2)
_cell_volume 1176.8(9)
_diffrn_ambient_temperature 293(2)
_exptl_crystal_density_diffrn 1.368
_cod_depositor_comments
;
 Updating space group information.

 Antanas Vaitkus,
 2018-06-07

The following automatic conversions were performed:
'_symmetry_cell_setting' value 'Triclinic' changed to 'triclinic'
according to '/home/saulius/struct/CIF-dictionaries/cif_core.dic'
dictionary named 'cif_core.dic' version 2.4.1 from 2010-06-29.

Automatic conversion script
Id: cif_fix_enum 1527 2010-12-29 10:47:43Z saulius 
;
_cod_database_code 4020197

loop_
_space_group_symop_id
_space_group_symop_operation_xyz
1 x,y,z
2 -x,-y,-z

loop_
_atom_site_label
_atom_site_type_symbol
_atom_site_fract_x
_atom_site_fract_y
_atom_site_fract_z
_atom_site_U_iso_or_equiv
_atom_site_adp_type
_atom_site_occupancy
_atom_site_calc_flag
_atom_site_refinement_flags
_atom_site_disorder_assembly
_atom_site_disorder_group
S1 S 0.84335(7) 0.78241(6) 0.02774(4) 0.04797(16) Uani 1 d . . .
S2 S 0.96321(6) 1.02988(7) 0.18286(5) 0.05043(17) Uani 1 d . . .
S3 S 0.16132(6) 0.78951(6) 0.42904(5) 0.04804(16) Uani 1 d . . .
S4 S 0.09879(7) 0.49699(6) 0.32426(5) 0.05323(17) Uani 1 d . . .
O1 O 0.2389(2) 0.6067(2) 0.04631(17) 0.0698(6) Uani 1 d . . .
O2 O 0.7083(2) 0.5385(2) 0.28648(15) 0.0609(5) Uani 1 d . . .
O3 O 0.5493(2) 1.1075(2) 0.20665(14) 0.0592(5) Uani 1 d . . .
O4 O 0.64104(17) 0.78112(19) 0.49618(13) 0.0504(4) Uani 1 d . . .
C1 C 0.3583(3) 0.5905(2) 0.10442(18) 0.0478(5) Uani 1 d . . .
C2 C 0.3215(2) 0.5096(2) 0.18172(18) 0.0445(5) Uani 1 d . . .
C3 C 0.4377(3) 0.4924(2) 0.24374(18) 0.0464(5) Uani 1 d . . .
H3 H 0.4144 0.4400 0.2964 0.056 Uiso 1 calc R . .
C4 C 0.5879(2) 0.5517(2) 0.22882(17) 0.0445(5) Uani 1 d . . .
C5 C 0.6254(2) 0.6299(2) 0.14871(17) 0.0426(4) Uani 1 d . . .
C6 C 0.5100(3) 0.6491(2) 0.08775(18) 0.0479(5) Uani 1 d . . .
H6 H 0.5331 0.7014 0.0350 0.057 Uiso 1 calc R . .
C7 C 0.7921(3) 0.6871(3) 0.1340(2) 0.0493(5) Uani 1 d . . .
H7A H 0.8406 0.6103 0.1273 0.059 Uiso 1 calc R . .
H7B H 0.8350 0.7474 0.1953 0.059 Uiso 1 calc R . .
C8 C 0.8239(3) 0.9496(2) 0.08130(17) 0.0467(5) Uani 1 d . . .
H8A H 0.7237 0.9412 0.1070 0.056 Uiso 1 calc R . .
H8B H 0.8335 1.0088 0.0286 0.056 Uiso 1 calc R . .
C9 C 0.8510(3) 1.1223(2) 0.26443(17) 0.0468(5) Uani 1 d . . .
H9A H 0.9155 1.1780 0.3204 0.056 Uiso 1 calc R . .
H9B H 0.8133 1.1845 0.2264 0.056 Uiso 1 calc R . .
C10 C 0.7183(2) 1.0280(2) 0.30634(15) 0.0393(4) Uani 1 d . . .
C11 C 0.7442(2) 0.9446(2) 0.37824(16) 0.0399(4) Uani 1 d . . .
H11 H 0.8431 0.9437 0.3962 0.048 Uiso 1 calc R . .
C12 C 0.6252(2) 0.8632(2) 0.42330(15) 0.0377(4) Uani 1 d . . .
C13 C 0.4758(2) 0.8634(2) 0.39792(14) 0.0358(4) Uani 1 d . . .
C14 C 0.4496(2) 0.9440(2) 0.32528(15) 0.0397(4) Uani 1 d . . .
H14 H 0.3508 0.9442 0.3069 0.048 Uiso 1 calc R . .
C15 C 0.5699(2) 1.0254(2) 0.27914(15) 0.0402(4) Uani 1 d . . .
C16 C 0.3517(2) 0.7768(2) 0.45336(16) 0.0411(4) Uani 1 d . . .
H16A H 0.3756 0.8020 0.5254 0.049 Uiso 1 calc R . .
H16B H 0.3550 0.6807 0.4366 0.049 Uiso 1 calc R . .
C17 C 0.1134(3) 0.6777(3) 0.3120(2) 0.0531(5) Uani 1 d . . .
H17A H 0.1897 0.7061 0.2642 0.064 Uiso 1 calc R . .
H17B H 0.0177 0.6874 0.2848 0.064 Uiso 1 calc R . .
C18 C 0.1592(3) 0.4412(3) 0.2004(2) 0.0528(5) Uani 1 d . . .
H18A H 0.1478 0.3420 0.1926 0.063 Uiso 1 calc R . .
H18B H 0.0933 0.4609 0.1492 0.063 Uiso 1 calc R . .
C19 C 0.2692(4) 0.6985(4) -0.0279(3) 0.0726(8) Uani 1 d . . .
H19A H 0.1762 0.6995 -0.0624 0.109 Uiso 1 calc R . .
H19B H 0.3359 0.6680 -0.0758 0.109 Uiso 1 calc R . .
H19C H 0.3159 0.7899 0.0046 0.109 Uiso 1 calc R . .
C20 C 0.6765(3) 0.4529(3) 0.3648(2) 0.0644(7) Uani 1 d . . .
H20A H 0.7693 0.4518 0.3995 0.097 Uiso 1 calc R . .
H20B H 0.6269 0.3606 0.3357 0.097 Uiso 1 calc R . .
H20C H 0.6120 0.4887 0.4118 0.097 Uiso 1 calc R . .
C21 C 0.3994(4) 1.1073(4) 0.1781(3) 0.0737(9) Uani 1 d . . .
H21A H 0.4001 1.1682 0.1282 0.111 Uiso 1 calc R . .
H21B H 0.3496 1.1381 0.2364 0.111 Uiso 1 calc R . .
H21C H 0.3464 1.0153 0.1504 0.111 Uiso 1 calc R . .
C22 C 0.7898(3) 0.7837(3) 0.5303(3) 0.0692(8) Uani 1 d . . .
H22A H 0.7859 0.7228 0.5805 0.104 Uiso 1 calc R . .
H22B H 0.8397 0.8761 0.5592 0.104 Uiso 1 calc R . .
H22C H 0.8447 0.7541 0.4743 0.104 Uiso 1 calc R . .

loop_
_atom_site_aniso_label
_atom_site_aniso_U_11
_atom_site_aniso_U_22
_atom_site_aniso_U_33
_atom_site_aniso_U_23
_atom_site_aniso_U_13
_atom_site_aniso_U_12
S1 0.0452(3) 0.0557(3) 0.0433(3) 0.0137(2) 0.0146(2) 0.0079(2)
S2 0.0337(3) 0.0648(4) 0.0492(3) 0.0147(3) 0.0093(2) 0.0004(2)
S3 0.0307(2) 0.0595(3) 0.0551(3) 0.0059(2) 0.0097(2) 0.0135(2)
S4 0.0436(3) 0.0516(3) 0.0634(4) 0.0155(3) 0.0172(3) 0.0039(2)
O1 0.0400(9) 0.0942(15) 0.0780(13) 0.0406(11) -0.0045(8) 0.0068(9)
O2 0.0449(9) 0.0797(12) 0.0686(11) 0.0451(10) 0.0081(8) 0.0168(8)
O3 0.0519(9) 0.0718(11) 0.0598(10) 0.0389(9) 0.0024(8) 0.0104(8)
O4 0.0351(7) 0.0693(10) 0.0560(9) 0.0341(8) 0.0072(6) 0.0169(7)
C1 0.0390(10) 0.0517(12) 0.0533(12) 0.0167(10) 0.0023(9) 0.0069(9)
C2 0.0378(10) 0.0433(10) 0.0511(12) 0.0100(9) 0.0100(8) 0.0044(8)
C3 0.0446(11) 0.0469(11) 0.0496(12) 0.0195(9) 0.0105(9) 0.0076(9)
C4 0.0412(10) 0.0468(11) 0.0497(12) 0.0198(9) 0.0073(8) 0.0115(8)
C5 0.0362(9) 0.0436(10) 0.0499(11) 0.0179(9) 0.0084(8) 0.0065(8)
C6 0.0409(10) 0.0553(12) 0.0505(12) 0.0241(10) 0.0061(9) 0.0080(9)
C7 0.0376(10) 0.0569(13) 0.0583(13) 0.0271(10) 0.0071(9) 0.0102(9)
C8 0.0433(11) 0.0569(12) 0.0422(11) 0.0161(9) 0.0040(8) 0.0111(9)
C9 0.0427(11) 0.0456(11) 0.0468(11) 0.0114(9) 0.0077(9) -0.0035(8)
C10 0.0364(9) 0.0433(10) 0.0366(9) 0.0089(8) 0.0073(7) 0.0043(8)
C11 0.0285(8) 0.0511(11) 0.0414(10) 0.0118(8) 0.0045(7) 0.0088(7)
C12 0.0323(8) 0.0465(10) 0.0380(9) 0.0145(8) 0.0059(7) 0.0118(7)
C13 0.0302(8) 0.0448(10) 0.0342(9) 0.0111(7) 0.0061(6) 0.0089(7)
C14 0.0314(8) 0.0507(11) 0.0390(10) 0.0136(8) 0.0005(7) 0.0097(8)
C15 0.0406(10) 0.0462(10) 0.0354(9) 0.0141(8) 0.0028(7) 0.0090(8)
C16 0.0307(8) 0.0553(12) 0.0401(10) 0.0177(8) 0.0081(7) 0.0095(8)
C17 0.0505(12) 0.0545(13) 0.0558(13) 0.0084(10) -0.0078(10) 0.0157(10)
C18 0.0418(11) 0.0497(12) 0.0606(14) 0.0080(10) 0.0107(10) -0.0026(9)
C19 0.0584(16) 0.0768(19) 0.087(2) 0.0383(16) -0.0088(15) 0.0120(14)
C20 0.0608(15) 0.0800(18) 0.0655(16) 0.0437(14) 0.0110(12) 0.0237(13)
C21 0.0634(17) 0.084(2) 0.080(2) 0.0420(17) -0.0138(15) 0.0157(15)
C22 0.0412(12) 0.091(2) 0.088(2) 0.0475(17) -0.0028(12) 0.0208(13)

loop_
_geom_bond_atom_site_label_1
_geom_bond_atom_site_label_2
_geom_bond_distance
_geom_bond_site_symmetry_2
_geom_bond_publ_flag
S1 C8 1.788(3) . ?
S1 C7 1.819(2) . ?
S2 C8 1.812(2) . ?
S2 C9 1.820(3) . ?
S3 C17 1.786(3) . ?
S3 C16 1.796(2) . ?
S4 C18 1.813(3) . ?
S4 C17 1.818(3) . ?
O1 C1 1.377(3) . ?
O1 C19 1.426(4) . ?
O2 C4 1.371(3) . ?
O2 C20 1.429(3) . ?
O3 C15 1.387(3) . ?
O3 C21 1.411(3) . ?
O4 C12 1.380(2) . ?
O4 C22 1.416(3) . ?
C1 C2 1.392(3) . ?
C1 C6 1.404(3) . ?
C2 C3 1.389(3) . ?
C2 C18 1.517(3) . ?
C3 C4 1.387(3) . ?
C4 C5 1.408(3) . ?
C5 C6 1.382(3) . ?
C5 C7 1.519(3) . ?
C9 C10 1.515(3) . ?
C10 C15 1.387(3) . ?
C10 C11 1.403(3) . ?
C11 C12 1.393(3) . ?
C12 C13 1.397(3) . ?
C13 C14 1.392(3) . ?
C13 C16 1.523(3) . ?
C14 C15 1.408(3) . ?

loop_
_cod_related_entry_id
_cod_related_entry_database
_cod_related_entry_code
1 ChemSpider 9561081
